data_2013231
loop_
_publ_author_name
'F\"arnb\"ack, Magnus'
'Eriksson, Lars'
'Widmalm, G\"oran'

_publ_section_title
;
 Methyl 3-<i>O</i>-\b-<small>L</small>-fucopyranosyl
 \a-<small>D</small>-glucopyranoside trihydrate
;
_journal_issue 3
_journal_name_full 'Acta Crystallographica Section C'
_journal_page_first o171
_journal_page_last o173
_journal_paper_doi 10.1107/S0108270103002865
_journal_volume 59
_journal_year 2003
_chemical_formula_iupac 'C13 H24 O10, 3(H2 O)'
_chemical_formula_moiety 'C13 H24 O10, 3(H2 O)'
_chemical_formula_sum 'C13 H30 O13'
_chemical_formula_weight 394.37
_chemical_name_systematic
;
Methyl 3-O-\b-L-fucopyranosyl \a-D-glucopyranoside trihydrate
;
_space_group_IT_number 19
_symmetry_cell_setting orthorhombic
_symmetry_space_group_name_Hall 'P 2ac 2ab'
_symmetry_space_group_name_H-M 'P 21 21 21'
_atom_sites_solution_hydrogens geom
_atom_sites_solution_primary direct
_atom_sites_solution_secondary difmap
_audit_creation_method SHELXL-97
_cell_angle_alpha 90.00
_cell_angle_beta 90.00
_cell_angle_gamma 90.00
_cell_formula_units_Z 4
_cell_length_a 6.8638(16)
_cell_length_b 15.861(4)
_cell_length_c 17.014(7)
_cell_measurement_reflns_used 882
_cell_measurement_temperature 293(2)
_cell_measurement_theta_max 32.0
_cell_measurement_theta_min 2.0
_cell_volume 1852.3(10)
_computing_cell_refinement 'Twinsolve (Svensson, 2002)'
_computing_data_collection 'MARCCD control software (MAR, 2002)'
_computing_data_reduction Twinsolve
_computing_molecular_graphics 'DIAMOND (Brandenburg, 2000)'
_computing_publication_material 'PLATON (Spek, 2002)'
_computing_structure_refinement 'SHELXL97 (Sheldrick, 1997)'
_computing_structure_solution 'SHELXD (Sheldrick & Schneider, 2001)'
_diffrn_ambient_temperature 293(2)
_diffrn_detector_area_resol_mean 12.4
_diffrn_measured_fraction_theta_full 0.992
_diffrn_measured_fraction_theta_max 0.992
_diffrn_measurement_device_type 'MAR-CCD area detector'
_diffrn_measurement_method 'Area detector, \f-scan'
_diffrn_radiation_monochromator Si
_diffrn_radiation_source 'Beamline I-711, MaxLab, Lund, Sweden'
_diffrn_radiation_type synchrotron
_diffrn_radiation_wavelength 0.8720
_diffrn_reflns_av_R_equivalents 0.0480
_diffrn_reflns_av_sigmaI/netI 0.0224
_diffrn_reflns_limit_h_max 8
_diffrn_reflns_limit_h_min -8
_diffrn_reflns_limit_k_max 19
_diffrn_reflns_limit_k_min -19
_diffrn_reflns_limit_l_max 20
_diffrn_reflns_limit_l_min -20
_diffrn_reflns_number 25554
_diffrn_reflns_theta_full 32.38
_diffrn_reflns_theta_max 32.38
_diffrn_reflns_theta_min 2.15
_exptl_absorpt_coefficient_mu 0.210
_exptl_absorpt_correction_T_max 0.98
_exptl_absorpt_correction_T_min 0.93
_exptl_absorpt_correction_type numerical
_exptl_absorpt_process_details 'X-RED (Stoe & Cie, 1997)'
_exptl_crystal_colour colourless
_exptl_crystal_density_diffrn 1.414
_exptl_crystal_density_meas ?
_exptl_crystal_density_method 'not measured'
_exptl_crystal_description needle
_exptl_crystal_F_000 848
_exptl_crystal_size_max 0.35
_exptl_crystal_size_mid 0.1
_exptl_crystal_size_min 0.1
_refine_diff_density_max 0.158
_refine_diff_density_min -0.152
_refine_ls_extinction_method none
_refine_ls_goodness_of_fit_ref 1.561
_refine_ls_hydrogen_treatment mixed
_refine_ls_matrix_type full
_refine_ls_number_parameters 259
_refine_ls_number_reflns 2062
_refine_ls_number_restraints 9
_refine_ls_restrained_S_all 1.558
_refine_ls_R_factor_all 0.0475
_refine_ls_R_factor_gt 0.0356
_refine_ls_shift/su_max 0.000
_refine_ls_shift/su_mean 0.000
_refine_ls_structure_factor_coef Fsqd
_refine_ls_weighting_details 'calc w = 1/[\s^2^(Fo^2^)+(0.04P)^2^] where P = (Fo^2^+2Fc^2^)/3'
_refine_ls_weighting_scheme calc
_refine_ls_wR_factor_gt 0.0847
_refine_ls_wR_factor_ref 0.0867
_reflns_number_gt 1811
_reflns_number_total 2062
_reflns_threshold_expression I>2\s(I)
_cod_data_source_file tr1049.cif
_cod_data_source_block I
_cod_depositor_comments
;
The following automatic conversions were performed:
'_symmetry_cell_setting' value 'Orthorhombic' changed to 'orthorhombic'
according to '/home/saulius/struct/CIF-dictionaries/cif_core.dic'
dictionary named 'cif_core.dic' version 2.4.1 from 2010-06-29.

Automatic conversion script
Id: cif_fix_enum 1527 2010-12-29 10:47:43Z saulius 

The following automatic conversions were performed:

'_symmetry_cell_setting' value 'Orthorhombic' changed to
'orthorhombic' according to
/home/saulius/struct/CIF-dictionaries/cif_core.dic dictionary named
'cif_core.dic' version 2.4.1 from 2010-06-29.

Automatic conversion script
Id: cif_fix_values 1715 2011-07-08 13:25:40Z adriana 

The following automatic conversions were performed:

'_exptl_crystal_density_meas' value 'not measured' was changed to '?'
- the value is perceived as not measured.

Automatic conversion script
Id: cif_fix_values 3008 2015-01-20 13:52:24Z robertas 
;
_cod_original_cell_volume 1852.2(10)
_cod_database_code 2013231
_cod_database_fobs_code 2013231

loop_
_symmetry_equiv_pos_as_xyz
'x, y, z'
'-x+1/2, -y, z+1/2'
'x+1/2, -y+1/2, -z'
'-x, y+1/2, -z+1/2'

loop_
_atom_site_label
_atom_site_fract_x
_atom_site_fract_y
_atom_site_fract_z
_atom_site_U_iso_or_equiv
_atom_site_adp_type
_atom_site_calc_flag
_atom_site_refinement_flags
_atom_site_occupancy
_atom_site_disorder_assembly
_atom_site_disorder_group
_atom_site_type_symbol
O3G 0.9331(2) 0.44658(9) 0.02578(9) 0.0289(4) Uani d . 1 . . O
O4G 1.3310(3) 0.41662(9) -0.02105(10) 0.0351(4) Uani d . 1 . . O
HO4G 1.2685 0.3810 -0.0452 0.053 Uiso calc R 1 . . H
O5G 1.3118(3) 0.64758(9) -0.01916(9) 0.0350(4) Uani d . 1 . . O
O2F 0.9148(3) 0.26488(10) 0.04291(10) 0.0393(4) Uani d . 1 . . O
HO2F 0.9454 0.2754 -0.0026 0.059 Uiso calc R 1 . . H
O1G 1.2541(3) 0.64770(10) 0.11662(9) 0.0387(4) Uani d . 1 . . O
O4F 0.3564(3) 0.36405(11) 0.13598(11) 0.0408(4) Uani d . 1 . . O
HO4F 0.3868 0.3810 0.0921 0.061 Uiso calc R 1 . . H
O5F 0.7235(2) 0.46018(9) 0.12954(9) 0.0328(4) Uani d . 1 . . O
O3F 0.5650(3) 0.20878(10) 0.10776(11) 0.0400(4) Uani d . 1 . . O
HO3F 0.4640 0.2014 0.1325 0.060 Uiso calc R 1 . . H
C2G 1.0048(4) 0.59850(13) 0.03282(15) 0.0324(5) Uani d . 1 . . C
H2G 0.9458 0.6066 -0.0191 0.039 Uiso calc R 1 . . H
C3G 1.0846(3) 0.50807(13) 0.03752(13) 0.0262(5) Uani d . 1 . . C
H3G 1.1458 0.4991 0.0889 0.031 Uiso calc R 1 . . H
C4G 1.2360(4) 0.49657(13) -0.02739(13) 0.0276(5) Uani d . 1 . . C
H4G 1.1722 0.5009 -0.0788 0.033 Uiso calc R 1 . . H
O6G 1.4397(3) 0.57012(11) -0.16448(11) 0.0474(5) Uani d . 1 . . O
HO6G 1.4038 0.6190 -0.1708 0.071 Uiso calc R 1 . . H
C2F 0.7699(4) 0.32358(12) 0.06852(13) 0.0277(5) Uani d . 1 . . C
H2F 0.6777 0.3343 0.0257 0.033 Uiso calc R 1 . . H
O2G 0.8630(3) 0.61826(11) 0.09103(13) 0.0515(5) Uani d . 1 . . O
HO2G 0.8119 0.5747 0.1067 0.077 Uiso calc R 1 . . H
C3F 0.6633(4) 0.28256(13) 0.13722(13) 0.0300(5) Uani d . 1 . . C
H3F 0.7615 0.2638 0.1752 0.036 Uiso calc R 1 . . H
C5G 1.3957(3) 0.56388(13) -0.02115(14) 0.0297(5) Uani d . 1 . . C
H5G 1.4699 0.5546 0.0273 0.036 Uiso calc R 1 . . H
C5F 0.6453(4) 0.42388(14) 0.20100(13) 0.0340(5) Uani d . 1 . . C
H5F 0.7534 0.4075 0.2354 0.041 Uiso calc R 1 . . H
C6G 1.5349(4) 0.56251(16) -0.09051(16) 0.0401(6) Uani d . 1 . . C
H6G1 1.6273 0.6084 -0.0849 0.048 Uiso calc R 1 . . H
H6G2 1.6077 0.5101 -0.0896 0.048 Uiso calc R 1 . . H
C1G 1.1747(4) 0.65996(13) 0.04117(14) 0.0342(5) Uani d . 1 . . C
H1G 1.1244 0.7177 0.0376 0.041 Uiso calc R 1 . . H
C1F 0.8651(3) 0.40594(13) 0.09338(13) 0.0265(5) Uani d . 1 . . C
H1F 0.9730 0.3950 0.1297 0.032 Uiso calc R 1 . . H
C4F 0.5276(3) 0.34505(15) 0.17948(14) 0.0311(5) Uani d . 1 . . C
H4F 0.4863 0.3185 0.2288 0.037 Uiso calc R 1 . . H
CM 1.3942(5) 0.71000(19) 0.13900(19) 0.0569(8) Uani d . 1 . . C
H1M 1.4428 0.6974 0.1906 0.085 Uiso calc R 1 . . H
H2M 1.3337 0.7646 0.1393 0.085 Uiso calc R 1 . . H
H3M 1.5001 0.7098 0.1022 0.085 Uiso calc R 1 . . H
C6F 0.5265(5) 0.49154(19) 0.24140(19) 0.0540(8) Uani d . 1 . . C
H6F1 0.6087 0.5389 0.2532 0.081 Uiso calc R 1 . . H
H6F2 0.4728 0.4694 0.2892 0.081 Uiso calc R 1 . . H
H6F3 0.4228 0.5093 0.2074 0.081 Uiso calc R 1 . . H
OW1 1.3589(5) 0.73298(12) -0.19392(13) 0.0711(8) Uani d D 1 . . O
H1W1 1.346(8) 0.756(2) -0.2458(9) 0.107 Uiso d D 1 . . H
H2W1 1.380(8) 0.7801(16) -0.1598(16) 0.107 Uiso d D 1 . . H
OW2 1.3176(3) 0.81074(13) -0.34403(13) 0.0537(5) Uani d D 1 . . O
H1W2 1.401(4) 0.8551(16) -0.3269(19) 0.081 Uiso d D 1 . . H
H2W2 1.386(4) 0.7814(19) -0.3847(17) 0.081 Uiso d D 1 . . H
OW3 1.5566(6) 0.91571(16) -0.26618(16) 0.0927(11) Uani d D 1 . . O
H1W3 1.559(9) 0.9740(10) -0.280(2) 0.139 Uiso d D 1 . . H
H2W3 1.574(9) 0.913(3) -0.2108(8) 0.139 Uiso d D 1 . . H

loop_
_atom_site_aniso_label
_atom_site_aniso_U_11
_atom_site_aniso_U_22
_atom_site_aniso_U_33
_atom_site_aniso_U_12
_atom_site_aniso_U_13
_atom_site_aniso_U_23
O3G 0.0305(8) 0.0270(7) 0.0290(8) -0.0070(7) 0.0009(7) -0.0010(6)
O4G 0.0358(9) 0.0251(7) 0.0443(10) 0.0008(7) 0.0034(8) -0.0040(7)
O5G 0.0449(10) 0.0231(7) 0.0371(9) -0.0040(8) 0.0048(8) 0.0027(6)
O2F 0.0481(11) 0.0269(8) 0.0429(10) 0.0054(8) 0.0140(9) -0.0013(7)
O1G 0.0467(11) 0.0340(8) 0.0353(9) -0.0072(8) -0.0027(8) -0.0056(7)
O4F 0.0262(9) 0.0491(10) 0.0471(11) -0.0020(8) -0.0017(8) 0.0101(8)
O5F 0.0332(9) 0.0268(7) 0.0383(8) -0.0022(7) 0.0078(7) -0.0039(6)
O3F 0.0434(11) 0.0286(8) 0.0479(11) -0.0117(8) 0.0046(9) -0.0013(7)
C2G 0.0319(13) 0.0254(10) 0.0399(13) 0.0025(10) -0.0008(11) -0.0027(9)
C3G 0.0284(12) 0.0218(9) 0.0284(11) -0.0044(9) -0.0017(9) -0.0018(8)
C4G 0.0294(12) 0.0246(9) 0.0286(11) -0.0003(9) 0.0012(10) 0.0015(8)
O6G 0.0692(14) 0.0379(9) 0.0351(10) 0.0016(10) 0.0098(10) 0.0017(7)
C2F 0.0286(12) 0.0248(10) 0.0298(11) -0.0002(10) 0.0011(9) -0.0019(9)
O2G 0.0449(11) 0.0295(8) 0.0799(15) -0.0004(8) 0.0242(11) -0.0107(9)
C3F 0.0298(12) 0.0249(10) 0.0355(12) -0.0021(10) -0.0030(10) 0.0015(9)
C5G 0.0317(13) 0.0253(10) 0.0320(12) -0.0027(9) -0.0030(10) 0.0008(9)
C5F 0.0347(13) 0.0381(12) 0.0293(12) -0.0011(11) 0.0025(10) -0.0052(9)
C6G 0.0358(14) 0.0357(12) 0.0486(15) -0.0058(11) 0.0081(12) 0.0029(11)
C1G 0.0410(15) 0.0233(10) 0.0384(13) 0.0006(10) 0.0031(11) -0.0005(9)
C1F 0.0264(11) 0.0266(10) 0.0265(11) 0.0004(9) 0.0037(9) -0.0019(8)
C4F 0.0277(12) 0.0352(11) 0.0306(12) -0.0023(10) 0.0001(9) 0.0075(9)
CM 0.066(2) 0.0476(15) 0.0576(19) -0.0182(15) -0.0123(16) -0.0127(13)
C6F 0.0563(19) 0.0499(15) 0.0558(18) 0.0019(15) 0.0195(15) -0.0152(13)
OW2 0.0504(13) 0.0527(11) 0.0582(12) -0.0093(10) 0.0077(10) 0.0061(9)
OW1 0.120(2) 0.0406(10) 0.0530(13) 0.0049(13) 0.0149(15) 0.0009(9)
OW3 0.132(3) 0.0711(15) 0.0748(18) -0.0500(18) 0.0501(19) -0.0269(13)

loop_
_atom_type_symbol
_atom_type_description
_atom_type_scat_dispersion_real
_atom_type_scat_dispersion_imag
_atom_type_scat_source
C C -0.0020 0.0026 'International Tables Vol C Tables 4.2.6.8 and 6.1.1.4'
H H 0.0000 0.0000 'International Tables Vol C Tables 4.2.6.8 and 6.1.1.4'
O O -0.0042 0.0095 'International Tables Vol C Tables 4.2.6.8 and 6.1.1.4'

loop_
_geom_angle_atom_site_label_1
_geom_angle_atom_site_label_2
_geom_angle_atom_site_label_3
_geom_angle
C1F O3G C3G 116.05(16)
C4G O4G HO4G 109.5
C1G O5G C5G 114.29(16)
C2F O2F HO2F 109.5
C1G O1G CM 114.1(2)
C4F O4F HO4F 109.5
C1F O5F C5F 111.86(16)
C3F O3F HO3F 109.5
O2G C2G C1G 108.48(18)
O2G C2G C3G 114.37(19)
C1G C2G C3G 108.59(19)
O2G C2G H2G 108.4
C1G C2G H2G 108.4
C3G C2G H2G 108.4
O3G C3G C4G 108.08(16)
O3G C3G C2G 111.57(18)
C4G C3G C2G 108.42(18)
O3G C3G H3G 109.6
C4G C3G H3G 109.6
C2G C3G H3G 109.6
O4G C4G C3G 111.20(16)
O4G C4G C5G 106.61(18)
C3G C4G C5G 110.68(17)
O4G C4G H4G 109.4
C3G C4G H4G 109.4
C5G C4G H4G 109.4
C6G O6G HO6G 109.5
O2F C2F C1F 110.17(19)
O2F C2F C3F 106.82(17)
C1F C2F C3F 111.08(17)
O2F C2F H2F 109.6
C1F C2F H2F 109.6
C3F C2F H2F 109.6
C2G O2G HO2G 109.5
O3F C3F C2F 107.73(18)
O3F C3F C4F 113.7(2)
C2F C3F C4F 111.95(17)
O3F C3F H3F 107.7
C2F C3F H3F 107.7
C4F C3F H3F 107.7
O5G C5G C6G 106.36(18)
O5G C5G C4G 110.83(18)
C6G C5G C4G 112.70(19)
O5G C5G H5G 109.0
C6G C5G H5G 109.0
C4G C5G H5G 109.0
O5F C5F C6F 107.4(2)
O5F C5F C4F 108.61(17)
C6F C5F C4F 113.8(2)
O5F C5F H5F 109.0
C6F C5F H5F 109.0
C4F C5F H5F 109.0
O6G C6G C5G 113.4(2)
O6G C6G H6G1 108.9
C5G C6G H6G1 108.9
O6G C6G H6G2 108.9
C5G C6G H6G2 108.9
H6G1 C6G H6G2 107.7
O5G C1G O1G 112.8(2)
O5G C1G C2G 110.74(18)
O1G C1G C2G 107.00(18)
O5G C1G H1G 108.7
O1G C1G H1G 108.7
C2G C1G H1G 108.7
O3G C1F O5F 107.58(16)
O3G C1F C2F 108.10(17)
O5F C1F C2F 110.06(18)
O3G C1F H1F 110.3
O5F C1F H1F 110.3
C2F C1F H1F 110.3
O4F C4F C5F 112.78(19)
O4F C4F C3F 113.2(2)
C5F C4F C3F 108.54(19)
O4F C4F H4F 107.3
C5F C4F H4F 107.3
C3F C4F H4F 107.3
O1G CM H1M 109.5
O1G CM H2M 109.5
H1M CM H2M 109.5
O1G CM H3M 109.5
H1M CM H3M 109.5
H2M CM H3M 109.5
C5F C6F H6F1 109.5
C5F C6F H6F2 109.5
H6F1 C6F H6F2 109.5
C5F C6F H6F3 109.5
H6F1 C6F H6F3 109.5
H6F2 C6F H6F3 109.5
H1W2 OW2 H2W2 106(2)
H1W1 OW1 H2W1 107(2)
H1W3 OW3 H2W3 107(15)

loop_
_geom_bond_atom_site_label_1
_geom_bond_atom_site_label_2
_geom_bond_site_symmetry_2
_geom_bond_distance
_geom_bond_publ_flag
O3G C1F . 1.399(3) ?
O3G C3G . 1.440(3) ?
O4G C4G . 1.430(3) ?
O4G HO4G . 0.8200 ?
O5G C1G . 1.406(3) ?
O5G C5G . 1.447(3) ?
O2F C2F . 1.431(3) ?
O2F HO2F . 0.8200 ?
O1G C1G . 1.408(3) ?
O1G CM . 1.430(3) ?
O4F C4F . 1.421(3) ?
O4F HO4F . 0.8200 ?
O5F C1F . 1.436(3) ?
O5F C5F . 1.449(3) ?
O3F C3F . 1.441(3) ?
O3F HO3F . 0.8200 ?
C2G O2G . 1.423(3) ?
C2G C1G . 1.527(3) ?
C2G C3G . 1.537(3) ?
C2G H2G . 0.9800 ?
C3G C4G . 1.528(3) ?
C3G H3G . 0.9800 ?
C4G C5G . 1.534(3) ?
C4G H4G . 0.9800 ?
O6G C6G . 1.423(4) ?
O6G HO6G . 0.8200 ?
C2F C1F . 1.521(3) ?
C2F C3F . 1.525(3) ?
C2F H2F . 0.9800 ?
O2G HO2G . 0.8200 ?
C3F C4F . 1.538(3) ?
C3F H3F . 0.9800 ?
C5G C6G . 1.519(4) ?
C5G H5G . 0.9800 ?
C5F C6F . 1.513(3) ?
C5F C4F . 1.533(3) ?
C5F H5F . 0.9800 ?
C6G H6G1 . 0.9700 ?
C6G H6G2 . 0.9700 ?
C1G H1G . 0.9800 ?
C1F H1F . 0.9800 ?
C4F H4F . 0.9800 ?
CM H1M . 0.9600 ?
CM H2M . 0.9600 ?
CM H3M . 0.9600 ?
C6F H6F1 . 0.9600 ?
C6F H6F2 . 0.9600 ?
C6F H6F3 . 0.9600 ?
OW2 H1W2 . 0.96(2) ?
OW2 H2W2 . 0.96(3) ?
OW1 H1W1 . 0.95(3) ?
OW1 H2W1 . 0.96(3) ?
OW3 H1W3 . 0.95(2) ?
OW3 H2W3 . 0.95(12) ?

loop_
_geom_hbond_atom_site_label_D
_geom_hbond_atom_site_label_H
_geom_hbond_atom_site_label_A
_geom_hbond_site_symmetry_A
_geom_hbond_distance_DH
_geom_hbond_distance_HA
_geom_hbond_distance_DA
_geom_hbond_angle_DHA
_geom_hbond_publ_flag
O2G HO2G O5F . 0.82 1.954 2.763(2) 169 yes
O6G HO6G OW1 . 0.82 1.876 2.689(3) 171 yes
O4G HO4G O3F 3_555 0.82 2.261 3.077(3) 173 yes
O2F HO2F O3F 3_555 0.82 1.985 2.794(3) 169 yes
O3F HO3F OW2 2_665 0.82 1.983 2.769(3) 160 yes
O4F HO4F O4G 1_455 0.82 2.043 2.804(3) 154 yes
OW1 H1W1 OW2 . 0.96(2) 1.89(2) 2.850(3) 175(3) yes
OW1 H2W1 O2G 3_565 0.96(3) 2.00(3) 2.938(3) 168(5) yes
OW2 H1W2 OW3 . 0.95(3) 1.77(3) 2.687(4) 160(3) yes
OW2 H2W2 O2F 2_764 0.96(3) 1.98(3) 2.918(3) 166(3) yes
OW3 H1W3 O6G 4_854 0.95(2) 1.79(2) 2.719(3) 162(3) yes
OW3 H2W3 O1G 3_565 0.95(2) 2.24(4) 3.054(4) 143(4) yes

loop_
_geom_torsion_atom_site_label_1
_geom_torsion_atom_site_label_2
_geom_torsion_atom_site_label_3
_geom_torsion_atom_site_label_4
_geom_torsion
_geom_torsion_publ_flag
H1F C1F O3G C3G -37.76 yes
C1F O3G C3G C4G 137.58(18) yes
C3G O3G C1F O5F 82.7(2) yes
CM O1G C1G H1G -52.79 yes
C3G O3G C1F C2F -158.51(17) yes
O5G C1G O1G CM 67.9(3) yes
C1F O3G C3G H3G 18.22 yes
C2G C1G O1G CM -170.1(2) yes
C1F O3G C3G C2G -103.3(2) yes
O5G C5G C6G O6G -66.5(2) yes
O2G C2G C3G O3G 61.8(3) ?
C1G C2G C3G O3G -176.86(18) ?
O2G C2G C3G C4G -179.3(2) ?
C1G C2G C3G C4G -58.0(2) ?
O3G C3G C4G O4G -65.1(2) ?
C2G C3G C4G O4G 173.81(18) ?
O3G C3G C4G C5G 176.58(17) ?
C2G C3G C4G C5G 55.5(2) ?
O2F C2F C3F O3F -64.2(2) ?
C1F C2F C3F O3F 175.65(18) ?
O2F C2F C3F C4F 170.05(18) ?
C1F C2F C3F C4F 49.9(3) ?
C1G O5G C5G C6G 178.77(19) ?
C1G O5G C5G C4G 56.0(2) ?
O4G C4G C5G O5G -174.36(17) ?
C3G C4G C5G O5G -53.3(2) ?
O4G C4G C5G C6G 66.6(2) ?
C3G C4G C5G C6G -172.35(19) ?
C1F O5F C5F C6F 170.2(2) ?
C1F O5F C5F C4F -66.3(2) ?
C4G C5G C6G O6G 55.2(3) ?
C5G O5G C1G O1G 60.1(2) ?
C5G O5G C1G C2G -59.7(2) ?
O2G C2G C1G O5G -175.17(19) ?
C3G C2G C1G O5G 60.0(2) ?
O2G C2G C1G O1G 61.6(2) ?
C3G C2G C1G O1G -63.3(2) ?
C5F O5F C1F O3G -179.39(17) ?
C5F O5F C1F C2F 63.0(2) ?
O2F C2F C1F O3G 71.0(2) ?
C3F C2F C1F O3G -170.79(18) ?
O2F C2F C1F O5F -171.72(17) ?
C3F C2F C1F O5F -53.5(2) ?
O5F C5F C4F O4F -67.2(3) ?
C6F C5F C4F O4F 52.4(3) ?
O5F C5F C4F C3F 59.0(2) ?
C6F C5F C4F C3F 178.6(2) ?
O3F C3F C4F O4F -48.8(3) ?
C2F C3F C4F O4F 73.6(2) ?
O3F C3F C4F C5F -174.79(18) ?
C2F C3F C4F C5F -52.4(2) ?

loop_
_cod_related_entry_id
_cod_related_entry_database
_cod_related_entry_code
1 ChemSpider 21181637
